data_4029199
loop_
_publ_author_name
'Sorto, Nohemy A.'
'Di Maso, Michael J.'
'Mu\~noz, Manuel A'
'Dougherty, Ryan J.'
'Fettinger, James C.'
'Shaw, Jared T.'

_publ_section_title
;
 Diastereoselective Synthesis of \g- and \d-Lactams from Imines and
 Sulfone-Substituted Anhydrides.
;
_journal_issue 6
_journal_name_full 'The Journal of organic chemistry'
_journal_page_first 2601
_journal_page_last 2610
_journal_paper_doi 10.1021/jo500050n
_journal_volume 79
_journal_year 2014
_chemical_formula_moiety 'C21 H20 N2 O5 S, 0.083(C H2 Cl2)'
_chemical_formula_sum 'C21.083 H20.166 Cl0.166 N2 O5 S'
_chemical_formula_weight 419.55
_chemical_name_systematic
; 
 ? 
;
_space_group_IT_number 2
_symmetry_cell_setting triclinic
_symmetry_space_group_name_Hall '-P 1'
_symmetry_space_group_name_H-M 'P -1'
_atom_sites_solution_hydrogens geom
_atom_sites_solution_primary direct
_atom_sites_solution_secondary difmap
_audit_creation_method SHELXL-97
_cell_angle_alpha 61.678(1)
_cell_angle_beta 87.308(1)
_cell_angle_gamma 82.561(1)
_cell_formula_units_Z 4
_cell_length_a 12.3792(4)
_cell_length_b 13.7629(4)
_cell_length_c 14.2146(4)
_cell_measurement_reflns_used 4185
_cell_measurement_temperature 90(2)
_cell_measurement_theta_max 71.97
_cell_measurement_theta_min 3.60
_cell_volume 2113.66(11)
_computing_cell_refinement 'SAINT (8.18C) (Bruker, 2012)'
_computing_data_collection 'Apex2 (2012.2-0) (Bruker, 2012)'
_computing_data_reduction 'SAINT (8.18C) (Bruker, 2012)'
_computing_molecular_graphics 'Bruker SHELXTL'
_computing_publication_material 'Bruker SHELXTL'
_computing_structure_refinement 'SHELXL-97 (Sheldrick, 2008)'
_computing_structure_solution 'SHELXS-97 (Sheldrick, 2008)'
_diffrn_ambient_temperature 90(2)
_diffrn_measured_fraction_theta_full 0.949
_diffrn_measured_fraction_theta_max 0.949
_diffrn_measurement_device_type 'Bruker APEX-II CCD'
_diffrn_measurement_method '\f and \w scans'
_diffrn_radiation_monochromator graphite
_diffrn_radiation_source 'fine-focus sealed tube'
_diffrn_radiation_type CuK\a
_diffrn_radiation_wavelength 1.54178
_diffrn_reflns_av_R_equivalents 0.0000
_diffrn_reflns_av_sigmaI/netI 0.0395
_diffrn_reflns_limit_h_max 14
_diffrn_reflns_limit_h_min -14
_diffrn_reflns_limit_k_max 16
_diffrn_reflns_limit_k_min -13
_diffrn_reflns_limit_l_max 17
_diffrn_reflns_limit_l_min 0
_diffrn_reflns_number 7266
_diffrn_reflns_theta_full 67.73
_diffrn_reflns_theta_max 67.73
_diffrn_reflns_theta_min 3.53
_exptl_absorpt_coefficient_mu 1.853
_exptl_absorpt_correction_T_max 0.7375
_exptl_absorpt_correction_T_min 0.5504
_exptl_absorpt_correction_type multi-scan
_exptl_absorpt_process_details 'TWINABS V2008/4 (Sheldrick, 2008)'
_exptl_crystal_colour Colourless
_exptl_crystal_density_diffrn 1.318
_exptl_crystal_density_method 'not measured'
_exptl_crystal_description Block
_exptl_crystal_F_000 878
_exptl_crystal_size_max 0.37
_exptl_crystal_size_mid 0.20
_exptl_crystal_size_min 0.17
_platon_squeeze_details ' '
_refine_diff_density_max 0.422
_refine_diff_density_min -0.423
_refine_diff_density_rms 0.058
_refine_ls_extinction_method none
_refine_ls_goodness_of_fit_ref 1.043
_refine_ls_hydrogen_treatment constr
_refine_ls_matrix_type full
_refine_ls_number_parameters 579
_refine_ls_number_reflns 7266
_refine_ls_number_restraints 9
_refine_ls_restrained_S_all 1.042
_refine_ls_R_factor_all 0.0499
_refine_ls_R_factor_gt 0.0462
_refine_ls_shift/su_max 0.001
_refine_ls_shift/su_mean 0.000
_refine_ls_structure_factor_coef Fsqd
_refine_ls_weighting_details 'calc w=1/[\s^2^(Fo^2^)+(0.0563P)^2^+1.5886P] where P=(Fo^2^+2Fc^2^)/3'
_refine_ls_weighting_scheme calc
_refine_ls_wR_factor_gt 0.1223
_refine_ls_wR_factor_ref 0.1248
_reflns_number_gt 6707
_reflns_number_total 7266
_reflns_threshold_expression >2sigma(I)
_cod_data_source_file jo500050n_si_001.cif
_cod_data_source_block jf2175f_tw421-sr
_cod_depositor_comments
;
The following automatic conversions were performed:

'_symmetry_cell_setting' value 'Triclinic' changed to 'triclinic'
according to
/usr/data/users/saulius/crontab/automatic-downloads/current/ACS/lib/dictionaries/cif_core.dic
dictionary named 'cif_core.dic' version 2.4.2 from
2011-04-26.

'_exptl_absorpt_correction_type' value 'Multi-scan'
changed to 'multi-scan' according to
/usr/data/users/saulius/crontab/automatic-downloads/current/ACS/lib/dictionaries/cif_core.dic
dictionary named 'cif_core.dic' version 2.4.2 from 2011-04-26.

Automatic conversion script
Id: cif_fix_values 2281 2013-09-26 08:29:07Z andrius 
;
_cod_database_code 4029199

loop_
_symmetry_equiv_pos_as_xyz
'x, y, z'
'-x, -y, -z'

loop_
_atom_site_label
_atom_site_type_symbol
_atom_site_fract_x
_atom_site_fract_y
_atom_site_fract_z
_atom_site_U_iso_or_equiv
_atom_site_adp_type
_atom_site_occupancy
_atom_site_symmetry_multiplicity
_atom_site_calc_flag
_atom_site_refinement_flags
_atom_site_disorder_assembly
_atom_site_disorder_group
C1 C 0.11380(15) 0.83608(18) -0.08486(16) 0.0307(4) Uani 1 1 d . A .
O1 O 0.12742(11) 1.01417(12) -0.26821(11) 0.0351(3) Uani 1 1 d . . .
S1 S 0.11139(4) 0.98838(4) -0.15861(4) 0.03017(13) Uani 1 1 d . . .
C2 C 0.09956(15) 0.79382(18) 0.03715(16) 0.0324(4) Uani 1 1 d . A .
H2 H 0.0657 0.8568 0.0494 0.027(5) Uiso 1 1 calc R . .
N2 N 0.21253(13) 0.76239(16) 0.07694(13) 0.0355(4) Uani 1 1 d D . .
O2 O 0.01422(11) 1.03815(12) -0.13048(11) 0.0342(3) Uani 1 1 d . . .
C3 C 0.28513(16) 0.75483(19) 0.00696(17) 0.0360(5) Uani 1 1 d . A .
O3 O 0.38451(11) 0.72887(15) 0.02527(12) 0.0458(4) Uani 1 1 d . . .
C4 C 0.22722(15) 0.78238(18) -0.09501(16) 0.0316(4) Uani 1 1 d . . .
H4A H 0.2223 0.7144 -0.1012 0.042(7) Uiso 1 1 calc R A .
H4B H 0.2651 0.8348 -0.1581 0.029(5) Uiso 1 1 calc R . .
C5 C 0.22410(15) 1.02183(18) -0.11334(16) 0.0316(4) Uani 1 1 d . . .
C6 C 0.21192(17) 1.03887(19) -0.02430(17) 0.0361(5) Uani 1 1 d . . .
H6 H 0.1471 1.0245 0.0160 0.044(7) Uiso 1 1 calc R . .
C7 C 0.29592(18) 1.0771(2) 0.00448(19) 0.0410(5) Uani 1 1 d . . .
H7 H 0.2890 1.0895 0.0649 0.037(6) Uiso 1 1 calc R . .
C8 C 0.39032(18) 1.0974(2) -0.0550(2) 0.0434(5) Uani 1 1 d . . .
H8 H 0.4477 1.1238 -0.0348 0.059(8) Uiso 1 1 calc R . .
C9 C 0.40205(17) 1.0797(2) -0.14270(19) 0.0410(5) Uani 1 1 d . . .
H9 H 0.4672 1.0940 -0.1826 0.054(8) Uiso 1 1 calc R . .
C10 C 0.31884(16) 1.04097(19) -0.17297(18) 0.0361(5) Uani 1 1 d . . .
H10 H 0.3264 1.0279 -0.2330 0.032(6) Uiso 1 1 calc R . .
C11 C 0.01793(15) 0.81583(18) -0.13544(16) 0.0310(4) Uani 1 1 d . . .
O11 O 0.04924(11) 0.76589(13) -0.19275(12) 0.0353(3) Uani 1 1 d . A .
H11 H -0.0052 0.7624 -0.2237 0.073(10) Uiso 1 1 calc R . .
C12 C 0.03082(16) 0.69815(18) 0.08959(16) 0.0342(5) Uani 1 1 d . . .
O12 O -0.07537(11) 0.84645(13) -0.12308(12) 0.0358(3) Uani 1 1 d . A .
C13 C -0.06401(17) 0.71121(19) 0.14092(18) 0.0374(5) Uani 1 1 d . A .
H13 H -0.0808 0.7762 0.1489 0.039(6) Uiso 1 1 calc R . .
C14 C -0.13425(18) 0.6306(2) 0.1806(2) 0.0444(6) Uani 1 1 d . . .
H14 H -0.1990 0.6403 0.2153 0.058(8) Uiso 1 1 calc R A .
C15 C -0.10941(19) 0.5352(2) 0.1694(2) 0.0449(6) Uani 1 1 d . A .
C16 C -0.0117(2) 0.5185(2) 0.1227(2) 0.0461(6) Uani 1 1 d . . .
H16 H 0.0068 0.4519 0.1178 0.048(7) Uiso 1 1 calc R A .
C17 C 0.05763(18) 0.5998(2) 0.08371(19) 0.0424(5) Uani 1 1 d . A .
H17 H 0.1244 0.5883 0.0525 0.053(7) Uiso 1 1 calc R . .
C18 C -0.1868(2) 0.4555(2) 0.2032(3) 0.0592(7) Uani 1 1 d . . .
N18 N -0.2518(2) 0.3961(2) 0.2252(3) 0.0810(9) Uani 1 1 d . A .
C19 C 0.2415(2) 0.7544(3) 0.17977(19) 0.0395(6) Uani 0.87 1 d PDU A 1
H19A H 0.2086 0.8229 0.1819 0.051(9) Uiso 0.87 1 calc PR A 1
H19B H 0.3216 0.7508 0.1842 0.054(9) Uiso 0.87 1 calc PR A 1
C20 C 0.2045(2) 0.6546(3) 0.2765(2) 0.0496(7) Uani 0.87 1 d PD A 1
H20A H 0.1239 0.6622 0.2780 0.068(10) Uiso 0.87 1 calc PR A 1
H20B H 0.2305 0.5861 0.2716 0.070(11) Uiso 0.87 1 calc PR A 1
C21 C 0.2488(3) 0.6458(3) 0.3779(2) 0.0585(8) Uani 0.87 1 d PD A 1
H21A H 0.3284 0.6304 0.3797 0.090(13) Uiso 0.87 1 calc PR A 1
H21B H 0.2189 0.5853 0.4400 0.098(14) Uiso 0.87 1 calc PR A 1
H21C H 0.2278 0.7160 0.3798 0.055(10) Uiso 0.87 1 calc PR A 1
C19B C 0.2454(17) 0.6945(16) 0.1905(9) 0.045(4) Uiso 0.13 1 d PDU A 2
H19C H 0.3192 0.6538 0.1983 0.054 Uiso 0.13 1 calc PR A 2
H19D H 0.1933 0.6404 0.2303 0.054 Uiso 0.13 1 calc PR A 2
C20B C 0.243(3) 0.780(2) 0.230(2) 0.108(11) Uiso 0.13 1 d PD A 2
H20C H 0.2876 0.8392 0.1822 0.130 Uiso 0.13 1 calc PR A 2
H20D H 0.1677 0.8143 0.2279 0.130 Uiso 0.13 1 calc PR A 2
C21B C 0.289(3) 0.724(3) 0.343(2) 0.085(8) Uiso 0.13 1 d PD A 2
H21D H 0.2287 0.7090 0.3931 0.128 Uiso 0.13 1 calc PR A 2
H21E H 0.3341 0.7730 0.3508 0.128 Uiso 0.13 1 calc PR A 2
H21F H 0.3333 0.6539 0.3572 0.128 Uiso 0.13 1 calc PR A 2
C31 C 0.62070(15) 0.82413(19) 0.72384(16) 0.0333(5) Uani 1 1 d . . .
O31 O 0.61218(12) 0.99239(13) 0.76426(12) 0.0397(4) Uani 1 1 d . . .
S31 S 0.60481(4) 0.97638(4) 0.67243(4) 0.03308(14) Uani 1 1 d . . .
C32 C 0.62359(15) 0.79813(19) 0.62860(16) 0.0327(4) Uani 1 1 d . . .
H32 H 0.5904 0.8654 0.5639 0.030(5) Uiso 1 1 calc R . .
O32 O 0.50768(11) 1.02160(13) 0.60686(12) 0.0383(4) Uani 1 1 d . . .
N32 N 0.74192(13) 0.78081(15) 0.61311(13) 0.0326(4) Uani 1 1 d . . .
C33 C 0.80327(16) 0.76487(18) 0.69492(16) 0.0324(4) Uani 1 1 d . . .
O33 O 0.90421(10) 0.74492(13) 0.69855(12) 0.0354(3) Uani 1 1 d . . .
C34 C 0.73195(15) 0.77324(18) 0.78025(16) 0.0315(4) Uani 1 1 d . . .
H34A H 0.7596 0.8219 0.8048 0.035(6) Uiso 1 1 calc R . .
H34B H 0.7276 0.6990 0.8423 0.037(6) Uiso 1 1 calc R . .
C35 C 0.71725(16) 1.02701(18) 0.59119(16) 0.0332(4) Uani 1 1 d . . .
C36 C 0.81131(17) 1.0311(2) 0.63875(17) 0.0377(5) Uani 1 1 d . . .
H36 H 0.8159 1.0038 0.7138 0.035(6) Uiso 1 1 calc R . .
C37 C 0.89796(18) 1.0761(2) 0.57375(19) 0.0441(6) Uani 1 1 d . . .
H37 H 0.9632 1.0793 0.6043 0.049(7) Uiso 1 1 calc R . .
C38 C 0.88952(18) 1.1164(2) 0.46438(19) 0.0451(6) Uani 1 1 d . . .
H38 H 0.9492 1.1470 0.4204 0.054(8) Uiso 1 1 calc R . .
C39 C 0.79532(18) 1.1125(2) 0.41843(18) 0.0407(5) Uani 1 1 d . . .
H39 H 0.7905 1.1410 0.3432 0.044(7) Uiso 1 1 calc R . .
C40 C 0.70793(17) 1.06714(19) 0.48162(17) 0.0361(5) Uani 1 1 d . . .
H40 H 0.6431 1.0636 0.4507 0.036(6) Uiso 1 1 calc R . .
C41 C 0.52045(16) 0.79069(19) 0.79475(16) 0.0345(5) Uani 1 1 d . . .
O41 O 0.54485(11) 0.74868(15) 0.89646(12) 0.0421(4) Uani 1 1 d . . .
H41 H 0.4872 0.7424 0.9315 0.099(13) Uiso 1 1 calc R . .
C42 C 0.56981(16) 0.69796(19) 0.64539(17) 0.0345(5) Uani 1 1 d . . .
O42 O 0.43076(11) 0.80735(15) 0.75709(12) 0.0441(4) Uani 1 1 d . . .
C43 C 0.50918(19) 0.7057(2) 0.56280(19) 0.0456(6) Uani 1 1 d . . .
H43 H 0.4994 0.7740 0.4982 0.058(8) Uiso 1 1 calc R . .
C44 C 0.4624(2) 0.6156(2) 0.5726(2) 0.0502(6) Uani 1 1 d . . .
H44 H 0.4210 0.6220 0.5149 0.071(9) Uiso 1 1 calc R . .
C45 C 0.47584(17) 0.5159(2) 0.66637(19) 0.0410(5) Uani 1 1 d . . .
C46 C 0.5359(2) 0.5069(2) 0.7501(2) 0.0495(6) Uani 1 1 d . . .
H46 H 0.5444 0.4391 0.8151 0.060(8) Uiso 1 1 calc R . .
C47 C 0.5838(2) 0.5976(2) 0.73885(19) 0.0468(6) Uani 1 1 d . . .
H47 H 0.6267 0.5907 0.7959 0.052(7) Uiso 1 1 calc R . .
C48 C 0.4250(2) 0.4233(2) 0.6750(2) 0.0488(6) Uani 1 1 d . . .
N48 N 0.3842(2) 0.3514(2) 0.6791(2) 0.0613(6) Uani 1 1 d . . .
C49 C 0.78722(17) 0.7819(2) 0.51583(17) 0.0376(5) Uani 1 1 d . . .
H49A H 0.8512 0.8236 0.4951 0.043(7) Uiso 1 1 calc R . .
H49B H 0.7321 0.8220 0.4575 0.051(7) Uiso 1 1 calc R . .
C50 C 0.8217(2) 0.6668(2) 0.5270(2) 0.0478(6) Uani 1 1 d . . .
H50A H 0.7571 0.6264 0.5421 0.049(7) Uiso 1 1 calc R . .
H50B H 0.8737 0.6243 0.5879 0.050(7) Uiso 1 1 calc R . .
C51 C 0.8751(2) 0.6746(3) 0.4250(2) 0.0584(7) Uani 1 1 d . . .
H51A H 0.8235 0.7163 0.3648 0.075(10) Uiso 1 1 calc R . .
H51B H 0.8960 0.5996 0.4336 0.064(9) Uiso 1 1 calc R . .
H51C H 0.9401 0.7129 0.4110 0.076(10) Uiso 1 1 calc R . .

loop_
_atom_site_aniso_label
_atom_site_aniso_U_11
_atom_site_aniso_U_22
_atom_site_aniso_U_33
_atom_site_aniso_U_23
_atom_site_aniso_U_13
_atom_site_aniso_U_12
C1 0.0219(9) 0.0387(12) 0.0301(10) -0.0161(9) 0.0038(7) -0.0010(8)
O1 0.0299(7) 0.0415(9) 0.0314(7) -0.0154(7) 0.0023(6) -0.0039(6)
S1 0.0219(2) 0.0359(3) 0.0297(3) -0.0138(2) 0.00313(17) -0.00147(18)
C2 0.0228(9) 0.0390(13) 0.0319(10) -0.0148(9) 0.0032(8) -0.0009(8)
N2 0.0247(8) 0.0481(12) 0.0275(8) -0.0136(8) 0.0027(7) -0.0019(7)
O2 0.0233(7) 0.0384(9) 0.0387(8) -0.0178(7) 0.0031(6) 0.0003(6)
C3 0.0259(10) 0.0402(13) 0.0323(11) -0.0100(9) 0.0036(8) -0.0023(8)
O3 0.0227(7) 0.0659(12) 0.0326(8) -0.0122(7) 0.0015(6) 0.0024(7)
C4 0.0230(9) 0.0381(12) 0.0293(10) -0.0136(9) 0.0046(7) -0.0004(8)
C5 0.0226(9) 0.0367(12) 0.0320(10) -0.0140(9) 0.0030(7) -0.0017(8)
C6 0.0280(10) 0.0419(13) 0.0342(11) -0.0154(9) 0.0025(8) -0.0011(8)
C7 0.0338(11) 0.0500(15) 0.0405(12) -0.0234(11) -0.0033(9) -0.0001(9)
C8 0.0285(11) 0.0470(15) 0.0564(14) -0.0261(12) -0.0041(10) -0.0022(9)
C9 0.0255(10) 0.0456(14) 0.0524(13) -0.0240(11) 0.0082(9) -0.0053(9)
C10 0.0277(10) 0.0426(13) 0.0387(11) -0.0204(10) 0.0072(8) -0.0043(8)
C11 0.0232(10) 0.0354(12) 0.0300(10) -0.0124(9) 0.0038(7) -0.0029(8)
O11 0.0233(7) 0.0462(9) 0.0405(8) -0.0244(7) 0.0031(6) -0.0025(6)
C12 0.0257(10) 0.0383(13) 0.0328(10) -0.0132(9) 0.0032(8) -0.0005(8)
O12 0.0211(7) 0.0474(9) 0.0401(8) -0.0227(7) 0.0035(6) -0.0012(6)
C13 0.0313(11) 0.0384(13) 0.0414(12) -0.0189(10) 0.0084(9) -0.0032(9)
C14 0.0320(11) 0.0447(15) 0.0532(14) -0.0214(11) 0.0147(10) -0.0061(9)
C15 0.0365(12) 0.0428(15) 0.0522(14) -0.0199(11) 0.0128(10) -0.0086(10)
C16 0.0439(13) 0.0394(14) 0.0531(14) -0.0219(11) 0.0144(11) -0.0037(10)
C17 0.0348(11) 0.0423(14) 0.0452(13) -0.0185(10) 0.0126(9) -0.0018(9)
C18 0.0478(15) 0.0494(17) 0.085(2) -0.0358(15) 0.0259(14) -0.0122(12)
N18 0.0593(15) 0.0639(18) 0.134(3) -0.0575(18) 0.0442(16) -0.0264(13)
C19 0.0317(13) 0.052(2) 0.0312(13) -0.0175(12) 0.0033(10) -0.0034(11)
C20 0.0475(16) 0.062(2) 0.0314(13) -0.0150(13) 0.0001(11) -0.0082(13)
C21 0.0566(19) 0.077(2) 0.0372(15) -0.0221(15) -0.0015(13) -0.0100(16)
C31 0.0204(9) 0.0456(13) 0.0283(10) -0.0136(9) 0.0039(7) -0.0029(8)
O31 0.0347(8) 0.0478(10) 0.0348(8) -0.0199(7) 0.0039(6) 0.0005(6)
S31 0.0231(2) 0.0415(3) 0.0305(3) -0.0148(2) 0.00314(18) -0.00029(19)
C32 0.0212(9) 0.0423(13) 0.0312(10) -0.0150(9) 0.0033(7) -0.0027(8)
O32 0.0235(7) 0.0453(10) 0.0371(8) -0.0139(7) 0.0006(6) 0.0026(6)
N32 0.0224(8) 0.0433(11) 0.0307(9) -0.0165(8) 0.0053(6) -0.0049(7)
C33 0.0249(10) 0.0337(12) 0.0354(11) -0.0139(9) 0.0034(8) -0.0034(8)
O33 0.0205(7) 0.0447(9) 0.0421(8) -0.0221(7) 0.0034(6) -0.0024(6)
C34 0.0211(9) 0.0403(12) 0.0291(10) -0.0139(9) 0.0022(7) -0.0013(8)
C35 0.0256(10) 0.0387(13) 0.0331(10) -0.0161(9) 0.0037(8) -0.0018(8)
C36 0.0312(11) 0.0436(14) 0.0328(11) -0.0136(9) -0.0008(8) -0.0043(9)
C37 0.0296(11) 0.0490(15) 0.0474(13) -0.0163(11) 0.0005(9) -0.0105(9)
C38 0.0309(11) 0.0551(16) 0.0436(13) -0.0183(11) 0.0094(9) -0.0108(10)
C39 0.0368(12) 0.0509(15) 0.0319(11) -0.0176(10) 0.0073(9) -0.0078(10)
C40 0.0295(10) 0.0437(13) 0.0338(11) -0.0177(10) 0.0009(8) -0.0028(9)
C41 0.0247(10) 0.0432(13) 0.0317(10) -0.0149(9) 0.0038(8) -0.0034(8)
O41 0.0235(7) 0.0616(11) 0.0305(8) -0.0138(7) 0.0034(6) -0.0034(7)
C42 0.0217(9) 0.0429(13) 0.0358(11) -0.0165(9) 0.0042(8) -0.0034(8)
O42 0.0221(7) 0.0706(12) 0.0362(8) -0.0225(8) 0.0034(6) -0.0067(7)
C43 0.0405(12) 0.0469(15) 0.0409(12) -0.0126(11) -0.0064(10) -0.0080(10)
C44 0.0456(13) 0.0551(17) 0.0473(14) -0.0201(12) -0.0087(11) -0.0108(11)
C45 0.0289(11) 0.0462(14) 0.0465(13) -0.0204(11) 0.0067(9) -0.0084(9)
C46 0.0508(14) 0.0466(16) 0.0418(13) -0.0123(11) -0.0002(11) -0.0100(11)
C47 0.0467(13) 0.0498(16) 0.0381(12) -0.0145(11) -0.0053(10) -0.0101(11)
C48 0.0391(13) 0.0538(17) 0.0516(14) -0.0226(12) 0.0087(10) -0.0124(11)
N48 0.0572(14) 0.0596(16) 0.0682(15) -0.0285(12) 0.0091(11) -0.0211(12)
C49 0.0299(10) 0.0494(14) 0.0342(11) -0.0205(10) 0.0078(8) -0.0071(9)
C50 0.0433(13) 0.0547(16) 0.0511(14) -0.0299(12) 0.0104(11) -0.0087(11)
C51 0.0560(16) 0.070(2) 0.0613(17) -0.0425(15) 0.0165(13) -0.0082(14)

loop_
_atom_type_symbol
_atom_type_description
_atom_type_scat_dispersion_real
_atom_type_scat_dispersion_imag
_atom_type_scat_source
C C 0.0181 0.0091 'International Tables Vol C Tables 4.2.6.8 and 6.1.1.4'
H H 0.0000 0.0000 'International Tables Vol C Tables 4.2.6.8 and 6.1.1.4'
N N 0.0311 0.0180 'International Tables Vol C Tables 4.2.6.8 and 6.1.1.4'
O O 0.0492 0.0322 'International Tables Vol C Tables 4.2.6.8 and 6.1.1.4'
S S 0.3331 0.5567 'International Tables Vol C Tables 4.2.6.8 and 6.1.1.4'
Cl Cl 0.3639 0.7018 'International Tables Vol C Tables 4.2.6.8 and 6.1.1.4'

loop_
_geom_angle_atom_site_label_1
_geom_angle_atom_site_label_2
_geom_angle_atom_site_label_3
_geom_angle
C4 C1 C11 116.81(17)
C4 C1 C2 104.81(15)
C11 C1 C2 112.18(16)
C4 C1 S1 108.59(14)
C11 C1 S1 102.92(13)
C2 C1 S1 111.65(14)
O1 S1 O2 119.04(9)
O1 S1 C5 108.80(9)
O2 S1 C5 107.59(9)
O1 S1 C1 105.14(9)
O2 S1 C1 108.42(9)
C5 S1 C1 107.33(9)
N2 C2 C12 112.96(17)
N2 C2 C1 102.36(15)
C12 C2 C1 113.37(17)
N2 C2 H2 109.3
C12 C2 H2 109.3
C1 C2 H2 109.3
C3 N2 C2 114.18(17)
C3 N2 C19 124.37(18)
C2 N2 C19 121.02(17)
C3 N2 C19B 115.4(9)
C2 N2 C19B 124.6(8)
O3 C3 N2 124.2(2)
O3 C3 C4 126.18(19)
N2 C3 C4 109.59(17)
C3 C4 C1 103.76(16)
C3 C4 H4A 111.0
C1 C4 H4A 111.0
C3 C4 H4B 111.0
C1 C4 H4B 111.0
H4A C4 H4B 109.0
C6 C5 C10 121.71(19)
C6 C5 S1 118.57(15)
C10 C5 S1 119.42(16)
C7 C6 C5 118.80(19)
C7 C6 H6 120.6
C5 C6 H6 120.6
C6 C7 C8 119.9(2)
C6 C7 H7 120.0
C8 C7 H7 120.0
C9 C8 C7 120.9(2)
C9 C8 H8 119.5
C7 C8 H8 119.5
C8 C9 C10 120.1(2)
C8 C9 H9 119.9
C10 C9 H9 119.9
C9 C10 C5 118.5(2)
C9 C10 H10 120.8
C5 C10 H10 120.8
O12 C11 O11 125.80(19)
O12 C11 C1 121.29(18)
O11 C11 C1 112.89(16)
C11 O11 H11 109.5
C13 C12 C17 119.1(2)
C13 C12 C2 118.98(19)
C17 C12 C2 121.90(18)
C14 C13 C12 120.8(2)
C14 C13 H13 119.6
C12 C13 H13 119.6
C13 C14 C15 119.6(2)
C13 C14 H14 120.2
C15 C14 H14 120.2
C14 C15 C16 120.2(2)
C14 C15 C18 119.5(2)
C16 C15 C18 120.3(2)
C17 C16 C15 119.4(2)
C17 C16 H16 120.3
C15 C16 H16 120.3
C16 C17 C12 120.8(2)
C16 C17 H17 119.6
C12 C17 H17 119.6
N18 C18 C15 176.2(4)
N2 C19 C20 114.0(3)
N2 C19 H19A 108.8
C20 C19 H19A 108.8
N2 C19 H19B 108.8
C20 C19 H19B 108.8
H19A C19 H19B 107.7
C21 C20 C19 110.2(3)
C21 C20 H20A 109.6
C19 C20 H20A 109.6
C21 C20 H20B 109.6
C19 C20 H20B 109.6
H20A C20 H20B 108.1
N2 C19B C20B 103.4(15)
N2 C19B H19C 111.1
C20B C19B H19C 111.1
N2 C19B H19D 111.1
C20B C19B H19D 111.1
H19C C19B H19D 109.1
C21B C20B C19B 110(2)
C21B C20B H20C 109.7
C19B C20B H20C 109.7
C21B C20B H20D 109.7
C19B C20B H20D 109.7
H20C C20B H20D 108.2
C20B C21B H21D 109.5
C20B C21B H21E 109.5
H21D C21B H21E 109.5
C20B C21B H21F 109.5
H21D C21B H21F 109.5
H21E C21B H21F 109.5
C34 C31 C41 116.20(17)
C34 C31 C32 105.21(16)
C41 C31 C32 114.35(17)
C34 C31 S31 109.53(15)
C41 C31 S31 101.94(14)
C32 C31 S31 109.51(14)
O31 S31 O32 119.28(9)
O31 S31 C35 108.23(10)
O32 S31 C35 108.58(9)
O31 S31 C31 105.67(9)
O32 S31 C31 107.24(10)
C35 S31 C31 107.24(9)
N32 C32 C42 110.87(17)
N32 C32 C31 101.67(15)
C42 C32 C31 116.62(17)
N32 C32 H32 109.1
C42 C32 H32 109.1
C31 C32 H32 109.1
C33 N32 C49 123.21(17)
C33 N32 C32 114.22(16)
C49 N32 C32 122.57(16)
O33 C33 N32 123.77(19)
O33 C33 C34 126.32(18)
N32 C33 C34 109.91(16)
C33 C34 C31 103.45(16)
C33 C34 H34A 111.1
C31 C34 H34A 111.1
C33 C34 H34B 111.1
C31 C34 H34B 111.1
H34A C34 H34B 109.0
C40 C35 C36 122.04(19)
C40 C35 S31 119.40(16)
C36 C35 S31 118.46(16)
C37 C36 C35 118.3(2)
C37 C36 H36 120.8
C35 C36 H36 120.8
C38 C37 C36 120.1(2)
C38 C37 H37 120.0
C36 C37 H37 120.0
C39 C38 C37 120.8(2)
C39 C38 H38 119.6
C37 C38 H38 119.6
C38 C39 C40 120.3(2)
C38 C39 H39 119.9
C40 C39 H39 119.9
C39 C40 C35 118.4(2)
C39 C40 H40 120.8
C35 C40 H40 120.8
O42 C41 O41 126.11(19)
O42 C41 C31 121.60(18)
O41 C41 C31 112.22(17)
C41 O41 H41 109.5
C43 C42 C47 118.8(2)
C43 C42 C32 118.69(19)
C47 C42 C32 122.4(2)
C42 C43 C44 120.9(2)
C42 C43 H43 119.6
C44 C43 H43 119.6
C43 C44 C45 120.1(2)
C43 C44 H44 120.0
C45 C44 H44 120.0
C46 C45 C44 119.8(2)
C46 C45 C48 121.3(2)
C44 C45 C48 118.9(2)
C45 C46 C47 119.7(2)
C45 C46 H46 120.2
C47 C46 H46 120.2
C42 C47 C46 120.8(2)
C42 C47 H47 119.6
C46 C47 H47 119.6
N48 C48 C45 178.3(3)
N32 C49 C50 113.88(19)
N32 C49 H49A 108.8
C50 C49 H49A 108.8
N32 C49 H49B 108.8
C50 C49 H49B 108.8
H49A C49 H49B 107.7
C49 C50 C51 110.8(2)
C49 C50 H50A 109.5
C51 C50 H50A 109.5
C49 C50 H50B 109.5
C51 C50 H50B 109.5
H50A C50 H50B 108.1
C50 C51 H51A 109.5
C50 C51 H51B 109.5
H51A C51 H51B 109.5
C50 C51 H51C 109.5
H51A C51 H51C 109.5
H51B C51 H51C 109.5

loop_
_geom_bond_atom_site_label_1
_geom_bond_atom_site_label_2
_geom_bond_distance
C1 C4 1.533(3)
C1 C11 1.536(3)
C1 C2 1.555(3)
C1 S1 1.843(2)
O1 S1 1.4343(14)
S1 O2 1.4413(14)
S1 C5 1.762(2)
C2 N2 1.466(2)
C2 C12 1.521(3)
C2 H2 1.0000
N2 C3 1.341(3)
N2 C19 1.471(3)
N2 C19B 1.476(9)
C3 O3 1.240(2)
C3 C4 1.505(3)
C4 H4A 0.9900
C4 H4B 0.9900
C5 C6 1.391(3)
C5 C10 1.392(3)
C6 C7 1.383(3)
C6 H6 0.9500
C7 C8 1.388(3)
C7 H7 0.9500
C8 C9 1.377(3)
C8 H8 0.9500
C9 C10 1.390(3)
C9 H9 0.9500
C10 H10 0.9500
C11 O12 1.211(2)
C11 O11 1.311(3)
O11 H11 0.8400
C12 C13 1.390(3)
C12 C17 1.392(3)
C13 C14 1.384(3)
C13 H13 0.9500
C14 C15 1.389(4)
C14 H14 0.9500
C15 C16 1.397(3)
C15 C18 1.443(3)
C16 C17 1.382(3)
C16 H16 0.9500
C17 H17 0.9500
C18 N18 1.148(4)
C19 C20 1.516(4)
C19 H19A 0.9900
C19 H19B 0.9900
C20 C21 1.512(4)
C20 H20A 0.9900
C20 H20B 0.9900
C21 H21A 0.9800
C21 H21B 0.9800
C21 H21C 0.9800
C19B C20B 1.517(11)
C19B H19C 0.9900
C19B H19D 0.9900
C20B C21B 1.513(11)
C20B H20C 0.9900
C20B H20D 0.9900
C21B H21D 0.9800
C21B H21E 0.9800
C21B H21F 0.9800
C31 C34 1.533(3)
C31 C41 1.536(3)
C31 C32 1.554(3)
C31 S31 1.849(2)
O31 S31 1.4318(16)
S31 O32 1.4363(15)
S31 C35 1.759(2)
C32 N32 1.477(2)
C32 C42 1.520(3)
C32 H32 1.0000
N32 C33 1.332(3)
N32 C49 1.462(3)
C33 O33 1.242(2)
C33 C34 1.506(3)
C34 H34A 0.9900
C34 H34B 0.9900
C35 C40 1.389(3)
C35 C36 1.394(3)
C36 C37 1.387(3)
C36 H36 0.9500
C37 C38 1.385(3)
C37 H37 0.9500
C38 C39 1.382(3)
C38 H38 0.9500
C39 C40 1.385(3)
C39 H39 0.9500
C40 H40 0.9500
C41 O42 1.202(2)
C41 O41 1.311(3)
O41 H41 0.8400
C42 C43 1.377(3)
C42 C47 1.386(3)
C43 C44 1.382(4)
C43 H43 0.9500
C44 C45 1.383(4)
C44 H44 0.9500
C45 C46 1.380(3)
C45 C48 1.445(4)
C46 C47 1.388(4)
C46 H46 0.9500
C47 H47 0.9500
C48 N48 1.144(3)
C49 C50 1.520(3)
C49 H49A 0.9900
C49 H49B 0.9900
C50 C51 1.527(3)
C50 H50A 0.9900
C50 H50B 0.9900
C51 H51A 0.9800
C51 H51B 0.9800
C51 H51C 0.9800

loop_
_geom_hbond_atom_site_label_D
_geom_hbond_atom_site_label_H
_geom_hbond_atom_site_label_A
_geom_hbond_distance_DH
_geom_hbond_distance_HA
_geom_hbond_distance_DA
_geom_hbond_angle_DHA
_geom_hbond_site_symmetry_A
C2 H2 O2 1.00 2.62 3.133(3) 112. .
C2 H2 O2 1.00 2.35 3.314(3) 163 2_575
O11 H11 O33 0.84 1.73 2.552(2) 167 1_454
C32 H32 O32 1.00 2.58 3.100(3) 112 .
C32 H32 O32 1.00 2.45 3.404(2) 160 2_676
O41 H41 O3 0.84 1.76 2.587(2) 168 1_556

loop_
_geom_torsion_atom_site_label_1
_geom_torsion_atom_site_label_2
_geom_torsion_atom_site_label_3
_geom_torsion_atom_site_label_4
_geom_torsion
C4 C1 S1 O1 63.83(15)
C11 C1 S1 O1 -60.59(13)
C2 C1 S1 O1 178.89(12)
C4 C1 S1 O2 -167.85(13)
C11 C1 S1 O2 67.73(14)
C2 C1 S1 O2 -52.79(15)
C4 C1 S1 C5 -51.90(15)
C11 C1 S1 C5 -176.32(12)
C2 C1 S1 C5 63.16(15)
C4 C1 C2 N2 21.8(2)
C11 C1 C2 N2 149.47(17)
S1 C1 C2 N2 -95.60(16)
C4 C1 C2 C12 -100.22(19)
C11 C1 C2 C12 27.5(2)
S1 C1 C2 C12 142.42(15)
C12 C2 N2 C3 108.0(2)
C1 C2 N2 C3 -14.3(2)
C12 C2 N2 C19 -79.2(3)
C1 C2 N2 C19 158.6(2)
C12 C2 N2 C19B -43.7(11)
C1 C2 N2 C19B -166.0(11)
C2 N2 C3 O3 -179.6(2)
C19 N2 C3 O3 7.8(4)
C19B N2 C3 O3 -25.2(10)
C2 N2 C3 C4 0.3(3)
C19 N2 C3 C4 -172.2(2)
C19B N2 C3 C4 154.7(10)
O3 C3 C4 C1 -166.0(2)
N2 C3 C4 C1 14.0(2)
C11 C1 C4 C3 -146.68(18)
C2 C1 C4 C3 -21.9(2)
S1 C1 C4 C3 97.58(16)
O1 S1 C5 C6 159.12(16)
O2 S1 C5 C6 28.9(2)
C1 S1 C5 C6 -87.60(18)
O1 S1 C5 C10 -14.7(2)
O2 S1 C5 C10 -144.95(17)
C1 S1 C5 C10 98.55(19)
C10 C5 C6 C7 0.8(3)
S1 C5 C6 C7 -172.90(18)
C5 C6 C7 C8 -0.2(3)
C6 C7 C8 C9 -0.1(4)
C7 C8 C9 C10 -0.1(4)
C8 C9 C10 C5 0.6(3)
C6 C5 C10 C9 -1.0(3)
S1 C5 C10 C9 172.66(18)
C4 C1 C11 O12 173.26(19)
C2 C1 C11 O12 52.3(3)
S1 C1 C11 O12 -67.9(2)
C4 C1 C11 O11 -8.1(3)
C2 C1 C11 O11 -129.15(19)
S1 C1 C11 O11 110.70(17)
N2 C2 C12 C13 123.6(2)
C1 C2 C12 C13 -120.5(2)
N2 C2 C12 C17 -59.2(3)
C1 C2 C12 C17 56.7(3)
C17 C12 C13 C14 -3.6(3)
C2 C12 C13 C14 173.7(2)
C12 C13 C14 C15 0.3(4)
C13 C14 C15 C16 2.9(4)
C13 C14 C15 C18 -175.1(3)
C14 C15 C16 C17 -2.8(4)
C18 C15 C16 C17 175.3(3)
C15 C16 C17 C12 -0.6(4)
C13 C12 C17 C16 3.7(3)
C2 C12 C17 C16 -173.5(2)
C3 N2 C19 C20 -115.6(3)
C2 N2 C19 C20 72.3(3)
C19B N2 C19 C20 -34.2(17)
N2 C19 C20 C21 173.4(2)
C3 N2 C19B C20B 120.8(19)
C2 N2 C19B C20B -88(2)
C19 N2 C19B C20B 5.4(17)
N2 C19B C20B C21B -173(2)
C34 C31 S31 O31 -60.36(15)
C41 C31 S31 O31 63.27(14)
C32 C31 S31 O31 -175.26(12)
C34 C31 S31 O32 171.39(13)
C41 C31 S31 O32 -64.98(14)
C32 C31 S31 O32 56.49(14)
C34 C31 S31 C35 54.93(15)
C41 C31 S31 C35 178.56(13)
C32 C31 S31 C35 -59.97(15)
C34 C31 C32 N32 -22.6(2)
C41 C31 C32 N32 -151.26(17)
S31 C31 C32 N32 95.09(15)
C34 C31 C32 C42 98.14(19)
C41 C31 C32 C42 -30.6(2)
S31 C31 C32 C42 -144.22(15)
C42 C32 N32 C33 -108.9(2)
C31 C32 N32 C33 15.7(2)
C42 C32 N32 C49 71.4(2)
C31 C32 N32 C49 -163.91(18)
C49 N32 C33 O33 -3.1(3)
C32 N32 C33 O33 177.3(2)
C49 N32 C33 C34 177.70(18)
C32 N32 C33 C34 -1.9(2)
O33 C33 C34 C31 167.7(2)
N32 C33 C34 C31 -13.1(2)
C41 C31 C34 C33 149.50(19)
C32 C31 C34 C33 21.9(2)
S31 C31 C34 C33 -95.72(17)
O31 S31 C35 C40 -151.64(18)
O32 S31 C35 C40 -20.8(2)
C31 S31 C35 C40 94.78(19)
O31 S31 C35 C36 24.8(2)
O32 S31 C35 C36 155.68(18)
C31 S31 C35 C36 -88.74(19)
C40 C35 C36 C37 -0.5(4)
S31 C35 C36 C37 -176.91(19)
C35 C36 C37 C38 0.5(4)
C36 C37 C38 C39 0.0(4)
C37 C38 C39 C40 -0.6(4)
C38 C39 C40 C35 0.5(4)
C36 C35 C40 C39 0.0(3)
S31 C35 C40 C39 176.34(18)
C34 C31 C41 O42 -165.2(2)
C32 C31 C41 O42 -42.3(3)
S31 C31 C41 O42 75.8(2)
C34 C31 C41 O41 17.8(3)
C32 C31 C41 O41 140.7(2)
S31 C31 C41 O41 -101.22(18)
N32 C32 C42 C43 -104.8(2)
C31 C32 C42 C43 139.5(2)
N32 C32 C42 C47 72.0(3)
C31 C32 C42 C47 -43.6(3)
C47 C42 C43 C44 0.4(4)
C32 C42 C43 C44 177.3(2)
C42 C43 C44 C45 0.2(4)
C43 C44 C45 C46 0.1(4)
C43 C44 C45 C48 179.3(2)
C44 C45 C46 C47 -1.0(4)
C48 C45 C46 C47 179.8(2)
C43 C42 C47 C46 -1.3(4)
C32 C42 C47 C46 -178.2(2)
C45 C46 C47 C42 1.7(4)
C33 N32 C49 C50 79.7(3)
C32 N32 C49 C50 -100.7(2)
N32 C49 C50 C51 -176.2(2)

loop_
_platon_squeeze_void_nr
_platon_squeeze_void_average_x
_platon_squeeze_void_average_y
_platon_squeeze_void_average_z
_platon_squeeze_void_volume
_platon_squeeze_void_count_electrons
_platon_squeeze_void_content
1 0.090 0.622 0.573 19 1 ' '
2 0.500 0.500 0.000 66 16 ' '
3 0.366 0.344 0.901 8 0 ' '
4 0.633 0.656 0.099 9 0 ' '
5 0.910 0.378 0.427 19 1 ' '
